data_4087511
loop_
_publ_author_name
'Taguchi, Hiro-omi'
'Chang, Yung-Hung'
'Takeuchi, Katsuhiko'
'Ozawa, Fumiyuki'

_publ_section_title
;
 Catalytic Synthesis of an Unsymmetrical PNP-Pincer-Type Phosphaalkene
 Ligand
;
_journal_issue 8
_journal_name_full Organometallics
_journal_page_first 1589
_journal_paper_doi 10.1021/acs.organomet.5b00195
_journal_volume 34
_journal_year 2015
_chemical_formula_sum 'C63.5 H83 Cl N P3 Ru'
_chemical_formula_weight 1089.74
_space_group_IT_number 2
_space_group_name_Hall '-P 1'
_space_group_name_H-M_alt 'P -1'
_symmetry_cell_setting triclinic
_symmetry_space_group_name_H-M 'P -1'
_atom_sites_solution_hydrogens geom
_atom_sites_solution_primary direct
_atom_sites_solution_secondary difmap
_audit_creation_method SHELXL-97
_cell_angle_alpha 82.466(4)
_cell_angle_beta 75.797(4)
_cell_angle_gamma 72.530(4)
_cell_formula_units_Z 2
_cell_length_a 10.4778(11)
_cell_length_b 16.0104(18)
_cell_length_c 18.230(2)
_cell_measurement_reflns_used 9383
_cell_measurement_temperature 103(2)
_cell_measurement_theta_max 31.1226
_cell_measurement_theta_min 2.5953
_cell_volume 2822.5(5)
_computing_cell_refinement 'CrystalClear (Rigaku Inc., 2008)'
_computing_data_collection 'CrystalClear (Rigaku Inc., 2008)'
_computing_data_reduction 'CrystalClear (Rigaku Inc., 2008)'
_computing_structure_refinement 'SHELXL-97 (Sheldrick, 1997)'
_computing_structure_solution 'SHELXS-97 (Sheldrick, 1990)'
_diffrn_ambient_temperature 103(2)
_diffrn_detector_area_resol_mean 28.5714
_diffrn_measured_fraction_theta_full 0.960
_diffrn_measured_fraction_theta_max 0.960
_diffrn_measurement_device_type Saturn724+
_diffrn_measurement_method dtprofit.ref
_diffrn_radiation_monochromator graphite
_diffrn_radiation_source 'fine-focus sealed tube'
_diffrn_radiation_type MoK\a
_diffrn_radiation_wavelength 0.71075
_diffrn_reflns_av_R_equivalents 0.0241
_diffrn_reflns_av_sigmaI/netI 0.0453
_diffrn_reflns_limit_h_max 13
_diffrn_reflns_limit_h_min -13
_diffrn_reflns_limit_k_max 18
_diffrn_reflns_limit_k_min -20
_diffrn_reflns_limit_l_max 20
_diffrn_reflns_limit_l_min -23
_diffrn_reflns_number 22982
_diffrn_reflns_theta_full 27.50
_diffrn_reflns_theta_max 27.50
_diffrn_reflns_theta_min 2.60
_exptl_absorpt_coefficient_mu 0.450
_exptl_absorpt_correction_T_max 0.9926
_exptl_absorpt_correction_T_min 0.9579
_exptl_absorpt_correction_type numerical
_exptl_crystal_colour Brown
_exptl_crystal_density_diffrn 1.282
_exptl_crystal_density_method 'not measured'
_exptl_crystal_description Block
_exptl_crystal_F_000 1154
_exptl_crystal_size_max 0.14
_exptl_crystal_size_mid 0.12
_exptl_crystal_size_min 0.05
_refine_diff_density_max 1.045
_refine_diff_density_min -0.584
_refine_diff_density_rms 0.077
_refine_ls_extinction_method none
_refine_ls_goodness_of_fit_ref 1.032
_refine_ls_hydrogen_treatment constr
_refine_ls_matrix_type full
_refine_ls_number_parameters 643
_refine_ls_number_reflns 12454
_refine_ls_number_restraints 7
_refine_ls_restrained_S_all 1.033
_refine_ls_R_factor_all 0.0497
_refine_ls_R_factor_gt 0.0401
_refine_ls_shift/su_max 0.001
_refine_ls_shift/su_mean 0.000
_refine_ls_structure_factor_coef Fsqd
_refine_ls_weighting_details 'calc w=1/[\s^2^(Fo^2^)+(0.0361P)^2^+2.8886P] where P=(Fo^2^+2Fc^2^)/3'
_refine_ls_weighting_scheme calc
_refine_ls_wR_factor_gt 0.0846
_refine_ls_wR_factor_ref 0.0911
_reflns_number_gt 10722
_reflns_number_total 12454
_reflns_threshold_expression >2sigma(I)
_cod_data_source_file om5b00195_si_002.cif
_cod_data_source_block complex_9
_cod_depositor_comments
;
The following automatic conversions were performed:

data item '_exptl_absorpt_correction_type' value 'Numerical' was
changed to 'numerical' in accordance with the
/home/saulius/struct/COD-crude-data/automatic-downloads/DataCite-retrospective/ACS/depositions/lib/dictionaries/cif_core.dic
dictionary named 'cif_core.dic' version 2.4.2 last updated on
2011-04-26.

Automatic conversion script
Id: cif_fix_values 6909 2019-04-08 15:41:33Z antanas 
;
_cod_original_cell_volume 2822.5(6)
_cod_original_sg_symbol_H-M P-1
_cod_original_formula_sum 'C63.50 H83 Cl N P3 Ru'
_cod_database_code 4087511

loop_
_symmetry_equiv_pos_as_xyz
'x, y, z'
'-x, -y, -z'

loop_
_atom_site_label
_atom_site_type_symbol
_atom_site_fract_x
_atom_site_fract_y
_atom_site_fract_z
_atom_site_U_iso_or_equiv
_atom_site_adp_type
_atom_site_occupancy
_atom_site_symmetry_multiplicity
_atom_site_calc_flag
_atom_site_refinement_flags
_atom_site_disorder_assembly
_atom_site_disorder_group
Ru1 Ru 0.134709(17) 0.429522(12) 0.259325(10) 0.01283(6) Uani 1 1 d . . .
P1 P 0.14594(6) 0.56190(4) 0.19607(3) 0.01411(12) Uani 1 1 d . . .
P2 P 0.15220(6) 0.30522(4) 0.36006(3) 0.01453(12) Uani 1 1 d . . .
P3 P 0.28539(5) 0.34452(4) 0.16900(3) 0.01375(12) Uani 1 1 d . . .
Cl1 Cl -0.06229(5) 0.43479(4) 0.21089(3) 0.01699(11) Uani 1 1 d . . .
N1 N 0.27932(18) 0.45098(13) 0.31112(11) 0.0154(4) Uani 1 1 d . . .
C1 C 0.2657(2) 0.58678(16) 0.23565(13) 0.0183(5) Uani 1 1 d . . .
H1 H 0.2918 0.6394 0.2206 0.022 Uiso 1 1 calc R . .
C2 C 0.2669(2) 0.32616(15) 0.39931(13) 0.0169(5) Uani 1 1 d . . .
H2 H 0.2944 0.2900 0.4415 0.020 Uiso 1 1 calc R . .
C3 C 0.3205(2) 0.52731(15) 0.28939(13) 0.0169(5) Uani 1 1 d . . .
C4 C 0.4206(2) 0.54182(17) 0.32441(14) 0.0203(5) Uani 1 1 d . . .
H4 H 0.4536 0.5918 0.3079 0.024 Uiso 1 1 calc R . .
C5 C 0.4685(2) 0.48620(17) 0.38015(14) 0.0226(5) Uani 1 1 d . . .
H5 H 0.5350 0.4967 0.4023 0.027 Uiso 1 1 calc R . .
C6 C 0.4188(2) 0.41259(16) 0.40511(13) 0.0202(5) Uani 1 1 d . . .
H6 H 0.4494 0.3736 0.4452 0.024 Uiso 1 1 calc R . .
C7 C 0.3248(2) 0.39789(16) 0.37037(13) 0.0172(5) Uani 1 1 d . . .
C8 C -0.0205(2) 0.64742(15) 0.20431(13) 0.0158(4) Uani 1 1 d . A .
C9 C -0.0271(2) 0.69617(15) 0.13452(13) 0.0185(5) Uani 1 1 d . . .
C10 C -0.1490(3) 0.75441(17) 0.12160(14) 0.0258(6) Uani 1 1 d . A .
H10 H -0.1509 0.7861 0.0738 0.031 Uiso 1 1 calc R . .
C11 C -0.2683(3) 0.76668(17) 0.17808(14) 0.0276(6) Uani 1 1 d . . .
C12 C -0.2570(2) 0.72403(17) 0.24829(14) 0.0231(5) Uani 1 1 d . A .
H12 H -0.3358 0.7364 0.2886 0.028 Uiso 1 1 calc R . .
C13 C -0.1378(2) 0.66415(15) 0.26398(13) 0.0169(5) Uani 1 1 d . . .
C14 C 0.1091(2) 0.68207(15) 0.07651(14) 0.0195(5) Uani 1 1 d . . .
C15 C 0.1859(2) 0.58577(15) 0.09329(13) 0.0166(5) Uani 1 1 d . . .
H15 H 0.2859 0.5764 0.0746 0.020 Uiso 1 1 calc R . .
H15A H 0.1566 0.5464 0.0674 0.020 Uiso 1 1 calc R . .
C16 C 0.1830(3) 0.74634(17) 0.08952(15) 0.0279(6) Uani 1 1 d . . .
H16 H 0.1313 0.8065 0.0773 0.042 Uiso 1 1 calc R . .
H16A H 0.2752 0.7334 0.0569 0.042 Uiso 1 1 calc R . .
H16B H 0.1899 0.7402 0.1427 0.042 Uiso 1 1 calc R . .
C17 C 0.0948(3) 0.69527(17) -0.00611(14) 0.0247(5) Uani 1 1 d . . .
H17 H 0.1860 0.6810 -0.0397 0.037 Uiso 1 1 calc R . .
H17A H 0.0458 0.7565 -0.0168 0.037 Uiso 1 1 calc R . .
H17B H 0.0433 0.6568 -0.0146 0.037 Uiso 1 1 calc R . .
C18A C -0.4127(4) 0.8220(3) 0.1671(2) 0.0196(8) Uiso 0.738(6) 1 d P A 1
C19A C -0.5236(4) 0.7755(3) 0.1995(2) 0.0341(10) Uiso 0.738(6) 1 d P A 1
H19A H -0.5328 0.7651 0.2545 0.051 Uiso 0.738(6) 1 calc PR A 1
H19B H -0.4983 0.7193 0.1763 0.051 Uiso 0.738(6) 1 calc PR A 1
H19C H -0.6110 0.8123 0.1885 0.051 Uiso 0.738(6) 1 calc PR A 1
C20A C -0.4490(4) 0.9056(3) 0.2091(3) 0.0395(12) Uiso 0.738(6) 1 d P A 1
H20A H -0.5390 0.9433 0.2026 0.059 Uiso 0.738(6) 1 calc PR A 1
H20B H -0.3796 0.9371 0.1883 0.059 Uiso 0.738(6) 1 calc PR A 1
H20C H -0.4516 0.8901 0.2631 0.059 Uiso 0.738(6) 1 calc PR A 1
C21A C -0.4089(5) 0.8493(3) 0.0832(3) 0.0293(12) Uiso 0.738(6) 1 d P A 1
H21A H -0.3835 0.7968 0.0546 0.044 Uiso 0.738(6) 1 calc PR A 1
H21B H -0.3411 0.8822 0.0639 0.044 Uiso 0.738(6) 1 calc PR A 1
H21C H -0.4995 0.8862 0.0772 0.044 Uiso 0.738(6) 1 calc PR A 1
C18B C -0.3843(11) 0.8497(8) 0.1638(6) 0.024(2) Uiso 0.262(6) 1 d P A 2
C19B C -0.510(2) 0.8474(13) 0.2253(11) 0.084(6) Uiso 0.262(6) 1 d P A 2
H19D H -0.4930 0.8546 0.2743 0.126 Uiso 0.262(6) 1 calc PR A 2
H19E H -0.5293 0.7910 0.2267 0.126 Uiso 0.262(6) 1 calc PR A 2
H19F H -0.5883 0.8951 0.2146 0.126 Uiso 0.262(6) 1 calc PR A 2
C20B C -0.3727(19) 0.9354(12) 0.1688(11) 0.074(5) Uiso 0.262(6) 1 d P A 2
H20D H -0.4551 0.9796 0.1585 0.111 Uiso 0.262(6) 1 calc PR A 2
H20E H -0.2921 0.9443 0.1316 0.111 Uiso 0.262(6) 1 calc PR A 2
H20F H -0.3628 0.9410 0.2199 0.111 Uiso 0.262(6) 1 calc PR A 2
C21B C -0.4265(12) 0.8299(9) 0.0895(7) 0.022(3) Uiso 0.262(6) 1 d P A 2
H21D H -0.4271 0.7684 0.0929 0.032 Uiso 0.262(6) 1 calc PR A 2
H21E H -0.3599 0.8412 0.0440 0.032 Uiso 0.262(6) 1 calc PR A 2
H21F H -0.5180 0.8681 0.0866 0.032 Uiso 0.262(6) 1 calc PR A 2
C22 C -0.1451(2) 0.62918(15) 0.34667(13) 0.0174(5) Uani 1 1 d . A .
C23 C -0.0232(2) 0.55233(16) 0.35936(13) 0.0185(5) Uani 1 1 d . . .
H23 H -0.0211 0.5019 0.3334 0.028 Uiso 1 1 calc R A .
H23A H -0.0320 0.5365 0.4138 0.028 Uiso 1 1 calc R . .
H23B H 0.0619 0.5692 0.3391 0.028 Uiso 1 1 calc R . .
C24 C -0.2752(2) 0.59941(19) 0.37874(16) 0.0294(6) Uani 1 1 d . . .
H24 H -0.2778 0.5776 0.4317 0.044 Uiso 1 1 calc R A .
H24A H -0.2748 0.5525 0.3491 0.044 Uiso 1 1 calc R . .
H24B H -0.3561 0.6491 0.3759 0.044 Uiso 1 1 calc R . .
C25 C -0.1449(3) 0.70434(17) 0.39105(15) 0.0294(6) Uani 1 1 d . . .
H25 H -0.1438 0.6835 0.4440 0.044 Uiso 1 1 calc R A .
H25A H -0.2274 0.7531 0.3891 0.044 Uiso 1 1 calc R . .
H25B H -0.0634 0.7244 0.3684 0.044 Uiso 1 1 calc R . .
C26 C 0.1063(2) 0.21428(15) 0.42891(12) 0.0156(4) Uani 1 1 d . . .
C27 C -0.0269(2) 0.22839(15) 0.47634(13) 0.0165(5) Uani 1 1 d . . .
C28 C -0.0450(2) 0.17483(15) 0.54304(13) 0.0185(5) Uani 1 1 d . . .
H28 H -0.1345 0.1840 0.5742 0.022 Uiso 1 1 calc R . .
C29 C 0.0601(2) 0.10955(15) 0.56582(13) 0.0194(5) Uani 1 1 d . . .
C30 C 0.1866(2) 0.09210(15) 0.51511(13) 0.0198(5) Uani 1 1 d . . .
H30 H 0.2598 0.0457 0.5286 0.024 Uiso 1 1 calc R . .
C31 C 0.2120(2) 0.13860(15) 0.44596(13) 0.0180(5) Uani 1 1 d . . .
C32 C -0.1549(2) 0.30133(16) 0.46225(14) 0.0204(5) Uani 1 1 d . . .
C33 C -0.1658(2) 0.30790(19) 0.37923(14) 0.0266(6) Uani 1 1 d . . .
H33 H -0.1662 0.2508 0.3655 0.040 Uiso 1 1 calc R . .
H33A H -0.0872 0.3251 0.3466 0.040 Uiso 1 1 calc R . .
H33B H -0.2509 0.3520 0.3726 0.040 Uiso 1 1 calc R . .
C34 C -0.1495(3) 0.38779(17) 0.48669(16) 0.0288(6) Uani 1 1 d . . .
H34 H -0.2286 0.4351 0.4760 0.043 Uiso 1 1 calc R . .
H34A H -0.0647 0.4011 0.4586 0.043 Uiso 1 1 calc R . .
H34B H -0.1520 0.3826 0.5411 0.043 Uiso 1 1 calc R . .
C35 C -0.2895(2) 0.2847(2) 0.51018(16) 0.0322(6) Uani 1 1 d . . .
H35 H -0.2946 0.2273 0.4999 0.048 Uiso 1 1 calc R . .
H35A H -0.3678 0.3306 0.4969 0.048 Uiso 1 1 calc R . .
H35B H -0.2917 0.2856 0.5641 0.048 Uiso 1 1 calc R . .
C36 C 0.0403(3) 0.05360(17) 0.64061(14) 0.0262(6) Uani 1 1 d . . .
C37 C -0.1037(3) 0.0856(2) 0.68970(16) 0.0373(7) Uani 1 1 d . . .
H37 H -0.1216 0.1470 0.7001 0.056 Uiso 1 1 calc R . .
H37A H -0.1107 0.0497 0.7376 0.056 Uiso 1 1 calc R . .
H37B H -0.1712 0.0805 0.6629 0.056 Uiso 1 1 calc R . .
C38 C 0.1437(3) 0.0562(2) 0.68632(16) 0.0362(7) Uani 1 1 d . . .
H38 H 0.1345 0.0171 0.7322 0.054 Uiso 1 1 calc R . .
H38A H 0.1257 0.1163 0.7005 0.054 Uiso 1 1 calc R . .
H38B H 0.2369 0.0370 0.6554 0.054 Uiso 1 1 calc R . .
C39 C 0.0644(4) -0.04174(19) 0.62167(18) 0.0438(8) Uani 1 1 d . . .
H39 H 0.0017 -0.0432 0.5901 0.066 Uiso 1 1 calc R . .
H39A H 0.0473 -0.0779 0.6687 0.066 Uiso 1 1 calc R . .
H39B H 0.1593 -0.0647 0.5941 0.066 Uiso 1 1 calc R . .
C40 C 0.3497(2) 0.09629(16) 0.39088(13) 0.0212(5) Uani 1 1 d . . .
C41 C 0.3985(3) -0.00353(17) 0.41024(15) 0.0315(6) Uani 1 1 d . . .
H41 H 0.4741 -0.0308 0.3694 0.047 Uiso 1 1 calc R . .
H41A H 0.3224 -0.0291 0.4157 0.047 Uiso 1 1 calc R . .
H41B H 0.4300 -0.0139 0.4579 0.047 Uiso 1 1 calc R . .
C42 C 0.3269(3) 0.10549(17) 0.31032(14) 0.0268(6) Uani 1 1 d . . .
H42 H 0.4112 0.0741 0.2765 0.040 Uiso 1 1 calc R . .
H42A H 0.3024 0.1677 0.2931 0.040 Uiso 1 1 calc R . .
H42B H 0.2525 0.0806 0.3096 0.040 Uiso 1 1 calc R . .
C43 C 0.4683(2) 0.13283(18) 0.39346(15) 0.0288(6) Uani 1 1 d . . .
H43 H 0.4540 0.1919 0.3684 0.043 Uiso 1 1 calc R . .
H43A H 0.5550 0.0944 0.3673 0.043 Uiso 1 1 calc R . .
H43B H 0.4714 0.1355 0.4464 0.043 Uiso 1 1 calc R . .
C44 C 0.4615(2) 0.31642(16) 0.18186(13) 0.0180(5) Uani 1 1 d . . .
C45 C 0.5187(2) 0.38556(18) 0.17781(14) 0.0235(5) Uani 1 1 d . . .
H45 H 0.4687 0.4436 0.1650 0.028 Uiso 1 1 calc R . .
C46 C 0.6481(2) 0.37044(19) 0.19236(15) 0.0277(6) Uani 1 1 d . . .
H46 H 0.6862 0.4181 0.1888 0.033 Uiso 1 1 calc R . .
C47 C 0.7211(2) 0.2876(2) 0.21168(15) 0.0324(7) Uani 1 1 d . . .
H47 H 0.8096 0.2778 0.2215 0.039 Uiso 1 1 calc R . .
C48 C 0.6661(3) 0.2186(2) 0.21678(18) 0.0410(8) Uani 1 1 d . . .
H48 H 0.7165 0.1611 0.2305 0.049 Uiso 1 1 calc R . .
C49 C 0.5364(3) 0.23287(19) 0.20188(16) 0.0308(6) Uani 1 1 d . . .
H49 H 0.4991 0.1848 0.2055 0.037 Uiso 1 1 calc R . .
C50 C 0.3001(2) 0.38114(15) 0.06806(13) 0.0155(4) Uani 1 1 d . . .
C51 C 0.1829(2) 0.39730(15) 0.03886(13) 0.0184(5) Uani 1 1 d . . .
H51 H 0.0992 0.3931 0.0719 0.022 Uiso 1 1 calc R . .
C52 C 0.1871(2) 0.41942(16) -0.03754(14) 0.0216(5) Uani 1 1 d . . .
H52 H 0.1065 0.4306 -0.0566 0.026 Uiso 1 1 calc R . .
C53 C 0.3084(3) 0.42524(18) -0.08592(14) 0.0261(6) Uani 1 1 d . . .
H53 H 0.3115 0.4405 -0.1383 0.031 Uiso 1 1 calc R . .
C54 C 0.4253(3) 0.40889(19) -0.05803(15) 0.0294(6) Uani 1 1 d . . .
H54 H 0.5088 0.4126 -0.0916 0.035 Uiso 1 1 calc R . .
C55 C 0.4222(2) 0.38711(16) 0.01861(14) 0.0217(5) Uani 1 1 d . . .
H55 H 0.5031 0.3763 0.0373 0.026 Uiso 1 1 calc R . .
C56 C 0.2538(2) 0.23997(15) 0.15918(13) 0.0171(5) Uani 1 1 d . . .
C57 C 0.3530(3) 0.17809(16) 0.11268(14) 0.0246(5) Uani 1 1 d . . .
H57 H 0.4373 0.1898 0.0877 0.030 Uiso 1 1 calc R . .
C58 C 0.3306(3) 0.10035(18) 0.10257(15) 0.0331(6) Uani 1 1 d . . .
H58 H 0.4010 0.0576 0.0730 0.040 Uiso 1 1 calc R . .
C59 C 0.2057(3) 0.08445(18) 0.13540(15) 0.0326(6) Uani 1 1 d . . .
H59 H 0.1898 0.0310 0.1282 0.039 Uiso 1 1 calc R . .
C60 C 0.1044(3) 0.14667(17) 0.17870(15) 0.0277(6) Uani 1 1 d . . .
H60 H 0.0176 0.1366 0.2001 0.033 Uiso 1 1 calc R . .
C61 C 0.1282(2) 0.22370(16) 0.19121(14) 0.0206(5) Uani 1 1 d . . .
H61 H 0.0582 0.2656 0.2219 0.025 Uiso 1 1 calc R . .
C62 C 0.2323(9) -0.0631(6) -0.0802(5) 0.071(2) Uiso 0.50 1 d PD . .
H62 H 0.2204 -0.1214 -0.0812 0.107 Uiso 0.50 1 calc PR . .
H63 H 0.3270 -0.0691 -0.0776 0.107 Uiso 0.50 1 calc PR . .
H64 H 0.2125 -0.0279 -0.1264 0.107 Uiso 0.50 1 calc PR . .
C63 C 0.1342(9) -0.0179(6) -0.0109(5) 0.069(2) Uiso 0.50 1 d PD . .
H65 H 0.1490 0.0397 -0.0080 0.083 Uiso 0.50 1 calc PR . .
H66 H 0.1511 -0.0543 0.0359 0.083 Uiso 0.50 1 calc PR . .
C64 C -0.0150(6) -0.0052(5) -0.0183(4) 0.0425(15) Uiso 0.50 1 d PD . .
H67 H -0.0302 -0.0617 -0.0245 0.051 Uiso 0.50 1 calc PR . .
H68 H -0.0372 0.0363 -0.0616 0.051 Uiso 0.50 1 calc PR . .
C65 C -0.1040(10) 0.0344(8) 0.0611(6) 0.091(3) Uiso 0.50 1 d PD . .
H69 H -0.0799 0.0861 0.0718 0.110 Uiso 0.50 1 calc PR . .
H70 H -0.0971 -0.0102 0.1041 0.110 Uiso 0.50 1 calc PR . .
C66 C -0.2558(12) 0.0612(9) 0.0387(8) 0.113(4) Uiso 0.50 1 d PD . .
H71 H -0.2433 0.0609 -0.0164 0.170 Uiso 0.50 1 calc PR . .
H72 H -0.3084 0.1199 0.0552 0.170 Uiso 0.50 1 calc PR . .
H73 H -0.3055 0.0186 0.0639 0.170 Uiso 0.50 1 calc PR . .

loop_
_atom_site_aniso_label
_atom_site_aniso_U_11
_atom_site_aniso_U_22
_atom_site_aniso_U_33
_atom_site_aniso_U_23
_atom_site_aniso_U_13
_atom_site_aniso_U_12
Ru1 0.01045(8) 0.01637(10) 0.01229(9) 0.00197(7) -0.00348(6) -0.00506(7)
P1 0.0131(2) 0.0159(3) 0.0140(3) 0.0021(2) -0.0034(2) -0.0059(2)
P2 0.0133(3) 0.0167(3) 0.0132(3) 0.0023(2) -0.0043(2) -0.0039(2)
P3 0.0109(2) 0.0180(3) 0.0125(3) 0.0013(2) -0.0034(2) -0.0047(2)
Cl1 0.0138(2) 0.0215(3) 0.0182(3) 0.0022(2) -0.0071(2) -0.0071(2)
N1 0.0127(8) 0.0214(10) 0.0137(9) 0.0028(8) -0.0037(7) -0.0081(8)
C1 0.0166(10) 0.0193(11) 0.0216(12) 0.0038(9) -0.0040(9) -0.0111(9)
C2 0.0138(10) 0.0226(12) 0.0127(11) 0.0030(9) -0.0033(8) -0.0039(9)
C3 0.0137(10) 0.0218(12) 0.0160(11) -0.0008(9) -0.0008(9) -0.0084(9)
C4 0.0168(11) 0.0257(13) 0.0216(12) -0.0008(10) -0.0043(9) -0.0110(10)
C5 0.0146(10) 0.0358(14) 0.0206(13) -0.0041(11) -0.0039(9) -0.0106(10)
C6 0.0155(10) 0.0282(13) 0.0171(12) 0.0027(10) -0.0051(9) -0.0070(10)
C7 0.0115(10) 0.0248(12) 0.0139(11) 0.0008(9) -0.0011(8) -0.0054(9)
C8 0.0167(10) 0.0150(11) 0.0182(12) -0.0010(9) -0.0068(9) -0.0055(9)
C9 0.0228(11) 0.0162(11) 0.0159(12) 0.0012(9) -0.0047(9) -0.0050(9)
C10 0.0318(13) 0.0232(13) 0.0160(12) 0.0023(10) -0.0055(10) 0.0008(11)
C11 0.0277(13) 0.0273(14) 0.0201(13) -0.0029(10) -0.0073(11) 0.0060(11)
C12 0.0209(11) 0.0263(13) 0.0174(12) -0.0039(10) -0.0022(10) -0.0002(10)
C13 0.0200(11) 0.0172(11) 0.0162(11) -0.0022(9) -0.0060(9) -0.0072(9)
C14 0.0221(11) 0.0167(11) 0.0186(12) 0.0043(9) -0.0033(10) -0.0069(9)
C15 0.0164(10) 0.0184(11) 0.0144(11) 0.0022(9) -0.0016(9) -0.0065(9)
C16 0.0353(14) 0.0221(13) 0.0281(14) 0.0037(11) -0.0071(12) -0.0128(11)
C17 0.0276(13) 0.0248(13) 0.0175(12) 0.0076(10) -0.0046(10) -0.0050(11)
C22 0.0156(10) 0.0210(12) 0.0142(11) -0.0003(9) -0.0016(9) -0.0048(9)
C23 0.0185(11) 0.0254(12) 0.0120(11) 0.0025(9) -0.0029(9) -0.0085(10)
C24 0.0187(12) 0.0342(15) 0.0298(15) 0.0082(12) -0.0018(11) -0.0065(11)
C25 0.0427(15) 0.0246(13) 0.0205(13) -0.0067(10) -0.0097(12) -0.0046(12)
C26 0.0176(10) 0.0188(11) 0.0123(11) 0.0032(9) -0.0056(9) -0.0078(9)
C27 0.0176(10) 0.0171(11) 0.0177(12) 0.0013(9) -0.0073(9) -0.0073(9)
C28 0.0195(11) 0.0201(12) 0.0181(12) 0.0019(9) -0.0031(9) -0.0109(9)
C29 0.0258(12) 0.0176(11) 0.0163(12) 0.0033(9) -0.0053(10) -0.0092(10)
C30 0.0254(12) 0.0164(11) 0.0172(12) 0.0029(9) -0.0087(10) -0.0039(10)
C31 0.0199(11) 0.0198(12) 0.0144(11) 0.0019(9) -0.0065(9) -0.0045(9)
C32 0.0128(10) 0.0263(13) 0.0184(12) 0.0045(10) -0.0016(9) -0.0042(9)
C33 0.0185(11) 0.0380(15) 0.0229(13) 0.0075(11) -0.0089(10) -0.0079(11)
C34 0.0256(13) 0.0240(13) 0.0292(15) 0.0015(11) -0.0006(11) -0.0013(11)
C35 0.0172(12) 0.0455(17) 0.0296(15) 0.0133(13) -0.0056(11) -0.0085(12)
C36 0.0349(14) 0.0212(13) 0.0181(13) 0.0087(10) -0.0037(11) -0.0072(11)
C37 0.0381(16) 0.0392(17) 0.0239(15) 0.0137(12) 0.0024(12) -0.0090(13)
C38 0.0399(16) 0.0408(17) 0.0212(14) 0.0102(12) -0.0090(12) -0.0044(13)
C39 0.065(2) 0.0242(15) 0.0347(17) 0.0110(13) 0.0012(15) -0.0171(15)
C40 0.0222(11) 0.0181(12) 0.0169(12) 0.0012(9) -0.0032(10) 0.0022(9)
C41 0.0396(15) 0.0225(13) 0.0222(14) 0.0002(11) -0.0048(12) 0.0044(12)
C42 0.0323(13) 0.0250(13) 0.0167(12) 0.0021(10) -0.0038(11) -0.0010(11)
C43 0.0175(11) 0.0337(15) 0.0279(14) 0.0030(11) -0.0042(10) 0.0013(11)
C44 0.0116(10) 0.0286(13) 0.0122(11) 0.0017(9) -0.0025(8) -0.0045(9)
C45 0.0153(11) 0.0308(14) 0.0250(13) -0.0066(11) -0.0051(10) -0.0047(10)
C46 0.0175(11) 0.0434(16) 0.0262(14) -0.0087(12) -0.0038(10) -0.0124(11)
C47 0.0139(11) 0.060(2) 0.0234(14) 0.0061(13) -0.0068(10) -0.0116(12)
C48 0.0205(13) 0.0485(19) 0.0495(19) 0.0241(15) -0.0163(13) -0.0075(13)
C49 0.0182(12) 0.0366(15) 0.0361(16) 0.0182(12) -0.0102(11) -0.0106(11)
C50 0.0162(10) 0.0159(11) 0.0147(11) 0.0011(9) -0.0040(9) -0.0052(9)
C51 0.0168(10) 0.0216(12) 0.0177(12) 0.0010(9) -0.0046(9) -0.0070(9)
C52 0.0234(12) 0.0221(12) 0.0210(13) 0.0025(10) -0.0099(10) -0.0064(10)
C53 0.0300(13) 0.0328(14) 0.0136(12) 0.0072(10) -0.0049(10) -0.0094(11)
C54 0.0235(12) 0.0439(17) 0.0186(13) 0.0081(12) 0.0004(10) -0.0143(12)
C55 0.0161(11) 0.0278(13) 0.0203(12) 0.0052(10) -0.0036(9) -0.0080(10)
C56 0.0221(11) 0.0182(11) 0.0124(11) 0.0037(9) -0.0068(9) -0.0071(9)
C57 0.0301(13) 0.0212(13) 0.0184(13) 0.0019(10) 0.0007(10) -0.0071(11)
C58 0.0536(18) 0.0218(13) 0.0189(13) -0.0004(11) 0.0002(12) -0.0098(13)
C59 0.0593(19) 0.0194(13) 0.0255(14) 0.0040(11) -0.0153(13) -0.0178(13)
C60 0.0341(14) 0.0253(13) 0.0302(15) 0.0061(11) -0.0129(12) -0.0166(12)
C61 0.0216(11) 0.0209(12) 0.0207(12) 0.0029(10) -0.0074(10) -0.0075(10)

loop_
_atom_type_symbol
_atom_type_description
_atom_type_scat_dispersion_real
_atom_type_scat_dispersion_imag
_atom_type_scat_source
C C 0.0033 0.0016 'International Tables Vol C Tables 4.2.6.8 and 6.1.1.4'
H H 0.0000 0.0000 'International Tables Vol C Tables 4.2.6.8 and 6.1.1.4'
Cl Cl 0.1484 0.1585 'International Tables Vol C Tables 4.2.6.8 and 6.1.1.4'
N N 0.0061 0.0033 'International Tables Vol C Tables 4.2.6.8 and 6.1.1.4'
P P 0.1023 0.0942 'International Tables Vol C Tables 4.2.6.8 and 6.1.1.4'
Ru Ru -1.2594 0.8363 'International Tables Vol C Tables 4.2.6.8 and 6.1.1.4'

loop_
_geom_angle_atom_site_label_1
_geom_angle_atom_site_label_2
_geom_angle_atom_site_label_3
_geom_angle
N1 Ru1 P3 96.99(5)
N1 Ru1 P1 82.82(5)
P3 Ru1 P1 96.53(2)
N1 Ru1 Cl1 167.51(6)
P3 Ru1 Cl1 94.27(2)
P1 Ru1 Cl1 90.58(2)
N1 Ru1 P2 79.07(5)
P3 Ru1 P2 93.08(2)
P1 Ru1 P2 160.39(2)
Cl1 Ru1 P2 105.74(2)
C1 P1 C15 108.98(11)
C1 P1 C8 114.60(11)
C15 P1 C8 90.48(10)
C1 P1 Ru1 101.14(8)
C15 P1 Ru1 127.28(8)
C8 P1 Ru1 114.96(7)
C2 P2 C26 99.79(10)
C2 P2 Ru1 98.67(8)
C26 P2 Ru1 160.23(7)
C44 P3 C56 105.91(11)
C44 P3 C50 103.81(10)
C56 P3 C50 95.18(10)
C44 P3 Ru1 112.43(8)
C56 P3 Ru1 116.50(8)
C50 P3 Ru1 120.71(7)
C7 N1 C3 118.41(19)
C7 N1 Ru1 122.98(15)
C3 N1 Ru1 118.30(14)
C3 C1 P1 117.71(17)
C3 C1 H1 121.1
P1 C1 H1 121.1
C7 C2 P2 121.26(17)
C7 C2 H2 119.4
P2 C2 H2 119.4
C1 C3 N1 120.0(2)
C1 C3 C4 121.6(2)
N1 C3 C4 118.4(2)
C5 C4 C3 121.6(2)
C5 C4 H4 119.2
C3 C4 H4 119.2
C4 C5 C6 119.3(2)
C4 C5 H5 120.4
C6 C5 H5 120.4
C7 C6 C5 119.0(2)
C7 C6 H6 120.5
C5 C6 H6 120.5
N1 C7 C6 123.0(2)
N1 C7 C2 117.98(19)
C6 C7 C2 118.9(2)
C9 C8 C13 118.6(2)
C9 C8 P1 109.96(16)
C13 C8 P1 131.14(17)
C10 C9 C8 121.4(2)
C10 C9 C14 123.5(2)
C8 C9 C14 115.06(19)
C9 C10 C11 120.5(2)
C9 C10 H10 119.7
C11 C10 H10 119.7
C12 C11 C10 117.1(2)
C12 C11 C18B 125.0(4)
C10 C11 C18B 114.3(5)
C12 C11 C18A 118.1(2)
C10 C11 C18A 124.7(2)
C18B C11 C18A 22.0(4)
C11 C12 C13 124.5(2)
C11 C12 H12 117.8
C13 C12 H12 117.8
C12 C13 C8 117.4(2)
C12 C13 C22 115.9(2)
C8 C13 C22 126.5(2)
C9 C14 C17 114.2(2)
C9 C14 C16 108.5(2)
C17 C14 C16 108.5(2)
C9 C14 C15 103.80(18)
C17 C14 C15 109.4(2)
C16 C14 C15 112.5(2)
C14 C15 P1 108.00(16)
C14 C15 H15 110.1
P1 C15 H15 110.1
C14 C15 H15A 110.1
P1 C15 H15A 110.1
H15 C15 H15A 108.4
C14 C16 H16 109.5
C14 C16 H16A 109.5
H16 C16 H16A 109.5
C14 C16 H16B 109.5
H16 C16 H16B 109.5
H16A C16 H16B 109.5
C14 C17 H17 109.5
C14 C17 H17A 109.5
H17 C17 H17A 109.5
C14 C17 H17B 109.5
H17 C17 H17B 109.5
H17A C17 H17B 109.5
C19A C18A C21A 110.4(4)
C19A C18A C20A 108.2(3)
C21A C18A C20A 107.6(4)
C19A C18A C11 113.3(3)
C21A C18A C11 110.2(3)
C20A C18A C11 106.7(3)
C20B C18B C19B 101.9(13)
C20B C18B C11 120.7(11)
C19B C18B C11 107.2(10)
C20B C18B C21B 118.5(12)
C19B C18B C21B 102.3(12)
C11 C18B C21B 104.2(8)
C18B C19B H19D 109.5
C18B C19B H19E 109.5
H19D C19B H19E 109.5
C18B C19B H19F 109.5
H19D C19B H19F 109.5
H19E C19B H19F 109.5
C18B C20B H20D 109.5
C18B C20B H20E 109.5
H20D C20B H20E 109.5
C18B C20B H20F 109.5
H20D C20B H20F 109.5
H20E C20B H20F 109.5
C18B C21B H21D 109.5
C18B C21B H21E 109.5
H21D C21B H21E 109.5
C18B C21B H21F 109.5
H21D C21B H21F 109.5
H21E C21B H21F 109.5
C23 C22 C13 114.33(19)
C23 C22 C24 107.47(19)
C13 C22 C24 110.99(19)
C23 C22 C25 106.62(19)
C13 C22 C25 106.86(19)
C24 C22 C25 110.5(2)
C22 C23 H23 109.5
C22 C23 H23A 109.5
H23 C23 H23A 109.5
C22 C23 H23B 109.5
H23 C23 H23B 109.5
H23A C23 H23B 109.5
C22 C24 H24 109.5
C22 C24 H24A 109.5
H24 C24 H24A 109.5
C22 C24 H24B 109.5
H24 C24 H24B 109.5
H24A C24 H24B 109.5
C22 C25 H25 109.5
C22 C25 H25A 109.5
H25 C25 H25A 109.5
C22 C25 H25B 109.5
H25 C25 H25B 109.5
H25A C25 H25B 109.5
C27 C26 C31 118.4(2)
C27 C26 P2 120.09(17)
C31 C26 P2 120.08(17)
C28 C27 C26 118.6(2)
C28 C27 C32 116.2(2)
C26 C27 C32 125.2(2)
C29 C28 C27 123.5(2)
C29 C28 H28 118.3
C27 C28 H28 118.3
C28 C29 C30 116.6(2)
C28 C29 C36 123.1(2)
C30 C29 C36 120.2(2)
C31 C30 C29 123.7(2)
C31 C30 H30 118.2
C29 C30 H30 118.2
C30 C31 C26 118.2(2)
C30 C31 C40 115.1(2)
C26 C31 C40 126.4(2)
C34 C32 C33 112.1(2)
C34 C32 C27 108.84(19)
C33 C32 C27 111.1(2)
C34 C32 C35 105.9(2)
C33 C32 C35 106.2(2)
C27 C32 C35 112.5(2)
C32 C33 H33 109.5
C32 C33 H33A 109.5
H33 C33 H33A 109.5
C32 C33 H33B 109.5
H33 C33 H33B 109.5
H33A C33 H33B 109.5
C32 C34 H34 109.5
C32 C34 H34A 109.5
H34 C34 H34A 109.5
C32 C34 H34B 109.5
H34 C34 H34B 109.5
H34A C34 H34B 109.5
C32 C35 H35 109.5
C32 C35 H35A 109.5
H35 C35 H35A 109.5
C32 C35 H35B 109.5
H35 C35 H35B 109.5
H35A C35 H35B 109.5
C37 C36 C38 108.2(2)
C37 C36 C29 112.2(2)
C38 C36 C29 110.1(2)
C37 C36 C39 108.8(2)
C38 C36 C39 109.3(2)
C29 C36 C39 108.2(2)
C36 C37 H37 109.5
C36 C37 H37A 109.5
H37 C37 H37A 109.5
C36 C37 H37B 109.5
H37 C37 H37B 109.5
H37A C37 H37B 109.5
C36 C38 H38 109.5
C36 C38 H38A 109.5
H38 C38 H38A 109.5
C36 C38 H38B 109.5
H38 C38 H38B 109.5
H38A C38 H38B 109.5
C36 C39 H39 109.5
C36 C39 H39A 109.5
H39 C39 H39A 109.5
C36 C39 H39B 109.5
H39 C39 H39B 109.5
H39A C39 H39B 109.5
C42 C40 C43 110.7(2)
C42 C40 C41 105.5(2)
C43 C40 C41 106.1(2)
C42 C40 C31 109.48(19)
C43 C40 C31 114.1(2)
C41 C40 C31 110.6(2)
C40 C41 H41 109.5
C40 C41 H41A 109.5
H41 C41 H41A 109.5
C40 C41 H41B 109.5
H41 C41 H41B 109.5
H41A C41 H41B 109.5
C40 C42 H42 109.5
C40 C42 H42A 109.5
H42 C42 H42A 109.5
C40 C42 H42B 109.5
H42 C42 H42B 109.5
H42A C42 H42B 109.5
C40 C43 H43 109.5
C40 C43 H43A 109.5
H43 C43 H43A 109.5
C40 C43 H43B 109.5
H43 C43 H43B 109.5
H43A C43 H43B 109.5
C49 C44 C45 118.2(2)
C49 C44 P3 124.47(19)
C45 C44 P3 117.08(18)
C46 C45 C44 120.6(2)
C46 C45 H45 119.7
C44 C45 H45 119.7
C47 C46 C45 120.6(3)
C47 C46 H46 119.7
C45 C46 H46 119.7
C46 C47 C48 119.7(2)
C46 C47 H47 120.1
C48 C47 H47 120.1
C47 C48 C49 120.3(3)
C47 C48 H48 119.9
C49 C48 H48 119.9
C44 C49 C48 120.6(3)
C44 C49 H49 119.7
C48 C49 H49 119.7
C55 C50 C51 118.7(2)
C55 C50 P3 124.11(17)
C51 C50 P3 117.03(17)
C52 C51 C50 120.9(2)
C52 C51 H51 119.5
C50 C51 H51 119.5
C53 C52 C51 119.9(2)
C53 C52 H52 120.1
C51 C52 H52 120.1
C52 C53 C54 119.9(2)
C52 C53 H53 120.1
C54 C53 H53 120.1
C53 C54 C55 120.8(2)
C53 C54 H54 119.6
C55 C54 H54 119.6
C54 C55 C50 119.9(2)
C54 C55 H55 120.1
C50 C55 H55 120.1
C61 C56 C57 118.3(2)
C61 C56 P3 121.70(18)
C57 C56 P3 119.74(18)
C58 C57 C56 121.0(2)
C58 C57 H57 119.5
C56 C57 H57 119.5
C57 C58 C59 120.1(3)
C57 C58 H58 120.0
C59 C58 H58 120.0
C60 C59 C58 119.5(3)
C60 C59 H59 120.2
C58 C59 H59 120.2
C59 C60 C61 120.5(3)
C59 C60 H60 119.7
C61 C60 H60 119.7
C60 C61 C56 120.4(2)
C60 C61 H61 119.8
C56 C61 H61 119.8
C63 C62 H62 109.5
C63 C62 H63 109.5
H62 C62 H63 109.5
C63 C62 H64 109.5
H62 C62 H64 109.5
H63 C62 H64 109.5
C62 C63 C64 108.5(7)
C62 C63 H65 110.0
C64 C63 H65 110.0
C62 C63 H66 110.0
C64 C63 H66 110.0
H65 C63 H66 108.4
C63 C64 C65 102.6(5)
C63 C64 H67 111.3
C65 C64 H67 111.3
C63 C64 H68 111.3
C65 C64 H68 111.3
H67 C64 H68 109.2
C64 C65 C66 96.9(8)
C64 C65 H69 112.4
C66 C65 H69 112.4
C64 C65 H70 112.4
C66 C65 H70 112.4
H69 C65 H70 109.9
C65 C66 H71 109.5
C65 C66 H72 109.5
H71 C66 H72 109.5
C65 C66 H73 109.5
H71 C66 H73 109.5
H72 C66 H73 109.5

loop_
_geom_bond_atom_site_label_1
_geom_bond_atom_site_label_2
_geom_bond_distance
Ru1 N1 2.0990(18)
Ru1 P3 2.2534(6)
Ru1 P1 2.2974(6)
Ru1 Cl1 2.4120(6)
Ru1 P2 2.5208(6)
P1 C1 1.753(2)
P1 C15 1.832(2)
P1 C8 1.852(2)
P2 C2 1.672(2)
P2 C26 1.890(2)
P3 C44 1.830(2)
P3 C56 1.840(2)
P3 C50 1.840(2)
N1 C7 1.373(3)
N1 C3 1.394(3)
C1 C3 1.379(3)
C1 H1 0.9500
C2 C7 1.438(3)
C2 H2 0.9500
C3 C4 1.440(3)
C4 C5 1.350(3)
C4 H4 0.9500
C5 C6 1.406(4)
C5 H5 0.9500
C6 C7 1.382(3)
C6 H6 0.9500
C8 C9 1.408(3)
C8 C13 1.410(3)
C9 C10 1.390(3)
C9 C14 1.528(3)
C10 C11 1.391(4)
C10 H10 0.9500
C11 C12 1.384(3)
C11 C18B 1.551(10)
C11 C18A 1.553(4)
C12 C13 1.395(3)
C12 H12 0.9500
C13 C22 1.530(3)
C14 C17 1.531(3)
C14 C16 1.532(4)
C14 C15 1.540(3)
C15 H15 0.9900
C15 H15A 0.9900
C16 H16 0.9800
C16 H16A 0.9800
C16 H16B 0.9800
C17 H17 0.9800
C17 H17A 0.9800
C17 H17B 0.9800
C18A C19A 1.522(6)
C18A C21A 1.529(6)
C18A C20A 1.532(6)
C19A H19A 0.9800
C19A H19B 0.9800
C19A H19C 0.9800
C20A H20A 0.9800
C20A H20B 0.9800
C20A H20C 0.9800
C21A H21A 0.9800
C21A H21B 0.9800
C21A H21C 0.9800
C18B C20B 1.43(2)
C18B C19B 1.51(2)
C18B C21B 1.618(16)
C19B H19D 0.9800
C19B H19E 0.9800
C19B H19F 0.9800
C20B H20D 0.9800
C20B H20E 0.9800
C20B H20F 0.9800
C21B H21D 0.9800
C21B H21E 0.9800
C21B H21F 0.9800
C22 C23 1.525(3)
C22 C24 1.534(3)
C22 C25 1.536(3)
C23 H23 0.9800
C23 H23A 0.9800
C23 H23B 0.9800
C24 H24 0.9800
C24 H24A 0.9800
C24 H24B 0.9800
C25 H25 0.9800
C25 H25A 0.9800
C25 H25B 0.9800
C26 C27 1.420(3)
C26 C31 1.434(3)
C27 C28 1.400(3)
C27 C32 1.542(3)
C28 C29 1.377(3)
C28 H28 0.9500
C29 C30 1.390(3)
C29 C36 1.535(3)
C30 C31 1.387(3)
C30 H30 0.9500
C31 C40 1.559(3)
C32 C34 1.529(4)
C32 C33 1.533(3)
C32 C35 1.545(3)
C33 H33 0.9800
C33 H33A 0.9800
C33 H33B 0.9800
C34 H34 0.9800
C34 H34A 0.9800
C34 H34B 0.9800
C35 H35 0.9800
C35 H35A 0.9800
C35 H35B 0.9800
C36 C37 1.527(4)
C36 C38 1.533(4)
C36 C39 1.542(4)
C37 H37 0.9800
C37 H37A 0.9800
C37 H37B 0.9800
C38 H38 0.9800
C38 H38A 0.9800
C38 H38B 0.9800
C39 H39 0.9800
C39 H39A 0.9800
C39 H39B 0.9800
C40 C42 1.526(3)
C40 C43 1.537(4)
C40 C41 1.546(3)
C41 H41 0.9800
C41 H41A 0.9800
C41 H41B 0.9800
C42 H42 0.9800
C42 H42A 0.9800
C42 H42B 0.9800
C43 H43 0.9800
C43 H43A 0.9800
C43 H43B 0.9800
C44 C49 1.386(3)
C44 C45 1.395(4)
C45 C46 1.389(3)
C45 H45 0.9500
C46 C47 1.367(4)
C46 H46 0.9500
C47 C48 1.375(4)
C47 H47 0.9500
C48 C49 1.397(3)
C48 H48 0.9500
C49 H49 0.9500
C50 C55 1.393(3)
C50 C51 1.397(3)
C51 C52 1.385(3)
C51 H51 0.9500
C52 C53 1.379(3)
C52 H52 0.9500
C53 C54 1.380(4)
C53 H53 0.9500
C54 C55 1.390(3)
C54 H54 0.9500
C55 H55 0.9500
C56 C61 1.389(3)
C56 C57 1.397(3)
C57 C58 1.377(4)
C57 H57 0.9500
C58 C59 1.382(4)
C58 H58 0.9500
C59 C60 1.379(4)
C59 H59 0.9500
C60 C61 1.386(3)
C60 H60 0.9500
C61 H61 0.9500
C62 C63 1.527(12)
C62 H62 0.9800
C62 H63 0.9800
C62 H64 0.9800
C63 C64 1.552(11)
C63 H65 0.9900
C63 H66 0.9900
C64 C65 1.609(12)
C64 H67 0.9900
C64 H68 0.9900
C65 C66 1.656(14)
C65 H69 0.9900
C65 H70 0.9900
C66 H71 0.9800
C66 H72 0.9800
C66 H73 0.9800

loop_
_geom_torsion_atom_site_label_1
_geom_torsion_atom_site_label_2
_geom_torsion_atom_site_label_3
_geom_torsion_atom_site_label_4
_geom_torsion
N1 Ru1 P1 C1 -0.14(10)
P3 Ru1 P1 C1 -96.39(8)
Cl1 Ru1 P1 C1 169.24(8)
P2 Ru1 P1 C1 22.47(11)
N1 Ru1 P1 C15 124.38(11)
P3 Ru1 P1 C15 28.12(9)
Cl1 Ru1 P1 C15 -66.25(9)
P2 Ru1 P1 C15 146.98(10)
N1 Ru1 P1 C8 -124.16(10)
P3 Ru1 P1 C8 139.58(8)
Cl1 Ru1 P1 C8 45.21(8)
P2 Ru1 P1 C8 -101.56(10)
N1 Ru1 P2 C2 0.37(10)
P3 Ru1 P2 C2 96.90(8)
P1 Ru1 P2 C2 -22.49(11)
Cl1 Ru1 P2 C2 -167.78(8)
N1 Ru1 P2 C26 159.3(2)
P3 Ru1 P2 C26 -104.2(2)
P1 Ru1 P2 C26 136.4(2)
Cl1 Ru1 P2 C26 -8.9(2)
N1 Ru1 P3 C44 7.19(10)
P1 Ru1 P3 C44 90.72(9)
Cl1 Ru1 P3 C44 -178.21(9)
P2 Ru1 P3 C44 -72.17(9)
N1 Ru1 P3 C56 129.69(9)
P1 Ru1 P3 C56 -146.78(8)
Cl1 Ru1 P3 C56 -55.71(8)
P2 Ru1 P3 C56 50.33(8)
N1 Ru1 P3 C50 -115.88(10)
P1 Ru1 P3 C50 -32.35(9)
Cl1 Ru1 P3 C50 58.72(9)
P2 Ru1 P3 C50 164.77(9)
P3 Ru1 N1 C7 -91.00(17)
P1 Ru1 N1 C7 173.25(18)
Cl1 Ru1 N1 C7 114.7(3)
P2 Ru1 N1 C7 0.80(17)
P3 Ru1 N1 C3 95.56(16)
P1 Ru1 N1 C3 -0.19(16)
Cl1 Ru1 N1 C3 -58.7(3)
P2 Ru1 N1 C3 -172.64(17)
C15 P1 C1 C3 -135.63(19)
C8 P1 C1 C3 124.75(19)
Ru1 P1 C1 C3 0.5(2)
C26 P2 C2 C7 -174.43(19)
Ru1 P2 C2 C7 -1.5(2)
P1 C1 C3 N1 -0.7(3)
P1 C1 C3 C4 179.37(18)
C7 N1 C3 C1 -173.2(2)
Ru1 N1 C3 C1 0.6(3)
C7 N1 C3 C4 6.7(3)
Ru1 N1 C3 C4 -179.51(16)
C1 C3 C4 C5 176.1(2)
N1 C3 C4 C5 -3.8(3)
C3 C4 C5 C6 -0.5(4)
C4 C5 C6 C7 1.7(4)
C3 N1 C7 C6 -5.8(3)
Ru1 N1 C7 C6 -179.20(17)
C3 N1 C7 C2 171.4(2)
Ru1 N1 C7 C2 -2.0(3)
C5 C6 C7 N1 1.4(4)
C5 C6 C7 C2 -175.7(2)
P2 C2 C7 N1 2.4(3)
P2 C2 C7 C6 179.72(18)
C1 P1 C8 C9 102.44(18)
C15 P1 C8 C9 -8.76(18)
Ru1 P1 C8 C9 -140.99(14)
C1 P1 C8 C13 -83.9(2)
C15 P1 C8 C13 164.9(2)
Ru1 P1 C8 C13 32.7(2)
C13 C8 C9 C10 -5.4(4)
P1 C8 C9 C10 169.1(2)
C13 C8 C9 C14 172.7(2)
P1 C8 C9 C14 -12.7(3)
C8 C9 C10 C11 0.6(4)
C14 C9 C10 C11 -177.4(2)
C9 C10 C11 C12 4.9(4)
C9 C10 C11 C18B 164.6(5)
C9 C10 C11 C18A -173.0(3)
C10 C11 C12 C13 -6.0(4)
C18B C11 C12 C13 -163.2(6)
C18A C11 C12 C13 172.1(3)
C11 C12 C13 C8 1.2(4)
C11 C12 C13 C22 176.2(2)
C9 C8 C13 C12 4.5(3)
P1 C8 C13 C12 -168.71(19)
C9 C8 C13 C22 -169.8(2)
P1 C8 C13 C22 16.9(4)
C10 C9 C14 C17 -30.7(3)
C8 C9 C14 C17 151.2(2)
C10 C9 C14 C16 90.4(3)
C8 C9 C14 C16 -87.7(2)
C10 C9 C14 C15 -149.8(2)
C8 C9 C14 C15 32.1(3)
C9 C14 C15 P1 -36.7(2)
C17 C14 C15 P1 -158.97(16)
C16 C14 C15 P1 80.4(2)
C1 P1 C15 C14 -89.24(17)
C8 P1 C15 C14 27.06(16)
Ru1 P1 C15 C14 149.51(12)
C12 C11 C18A C19A -45.0(4)
C10 C11 C18A C19A 132.9(3)
C18B C11 C18A C19A -159.4(13)
C12 C11 C18A C21A -169.4(3)
C10 C11 C18A C21A 8.5(5)
C18B C11 C18A C21A 76.2(12)
C12 C11 C18A C20A 74.0(4)
C10 C11 C18A C20A -108.1(4)
C18B C11 C18A C20A -40.4(11)
C12 C11 C18B C20B 87.4(12)
C10 C11 C18B C20B -70.4(12)
C18A C11 C18B C20B 166(2)
C12 C11 C18B C19B -28.3(13)
C10 C11 C18B C19B 173.9(9)
C18A C11 C18B C19B 50.4(12)
C12 C11 C18B C21B -136.3(7)
C10 C11 C18B C21B 65.9(10)
C18A C11 C18B C21B -57.6(11)
C12 C13 C22 C23 169.6(2)
C8 C13 C22 C23 -16.0(3)
C12 C13 C22 C24 47.8(3)
C8 C13 C22 C24 -137.8(2)
C12 C13 C22 C25 -72.7(3)
C8 C13 C22 C25 101.7(3)
C2 P2 C26 C27 112.36(19)
Ru1 P2 C26 C27 -46.5(3)
C2 P2 C26 C31 -53.6(2)
Ru1 P2 C26 C31 147.51(17)
C31 C26 C27 C28 8.4(3)
P2 C26 C27 C28 -157.88(18)
C31 C26 C27 C32 -174.3(2)
P2 C26 C27 C32 19.5(3)
C26 C27 C28 C29 0.8(4)
C32 C27 C28 C29 -176.8(2)
C27 C28 C29 C30 -6.4(4)
C27 C28 C29 C36 177.5(2)
C28 C29 C30 C31 2.6(4)
C36 C29 C30 C31 178.9(2)
C29 C30 C31 C26 6.4(4)
C29 C30 C31 C40 -167.5(2)
C27 C26 C31 C30 -11.8(3)
P2 C26 C31 C30 154.48(18)
C27 C26 C31 C40 161.4(2)
P2 C26 C31 C40 -32.4(3)
C28 C27 C32 C34 98.8(2)
C26 C27 C32 C34 -78.7(3)
C28 C27 C32 C33 -137.3(2)
C26 C27 C32 C33 45.3(3)
C28 C27 C32 C35 -18.4(3)
C26 C27 C32 C35 164.2(2)
C28 C29 C36 C37 -6.3(4)
C30 C29 C36 C37 177.6(2)
C28 C29 C36 C38 -126.9(3)
C30 C29 C36 C38 57.1(3)
C28 C29 C36 C39 113.7(3)
C30 C29 C36 C39 -62.3(3)
C30 C31 C40 C42 139.2(2)
C26 C31 C40 C42 -34.2(3)
C30 C31 C40 C43 -96.1(3)
C26 C31 C40 C43 90.5(3)
C30 C31 C40 C41 23.4(3)
C26 C31 C40 C41 -150.0(2)
C56 P3 C44 C49 -16.7(3)
C50 P3 C44 C49 -116.3(2)
Ru1 P3 C44 C49 111.6(2)
C56 P3 C44 C45 169.39(19)
C50 P3 C44 C45 69.8(2)
Ru1 P3 C44 C45 -62.3(2)
C49 C44 C45 C46 1.0(4)
P3 C44 C45 C46 175.33(19)
C44 C45 C46 C47 -0.7(4)
C45 C46 C47 C48 0.0(4)
C46 C47 C48 C49 0.4(5)
C45 C44 C49 C48 -0.6(4)
P3 C44 C49 C48 -174.5(2)
C47 C48 C49 C44 0.0(5)
C44 P3 C50 C55 -2.4(2)
C56 P3 C50 C55 -110.2(2)
Ru1 P3 C50 C55 124.65(19)
C44 P3 C50 C51 172.54(19)
C56 P3 C50 C51 64.7(2)
Ru1 P3 C50 C51 -60.4(2)
C55 C50 C51 C52 -0.4(4)
P3 C50 C51 C52 -175.68(18)
C50 C51 C52 C53 0.4(4)
C51 C52 C53 C54 0.1(4)
C52 C53 C54 C55 -0.4(4)
C53 C54 C55 C50 0.4(4)
C51 C50 C55 C54 0.1(4)
P3 C50 C55 C54 175.0(2)
C44 P3 C56 C61 141.54(19)
C50 P3 C56 C61 -112.49(19)
Ru1 P3 C56 C61 15.7(2)
C44 P3 C56 C57 -44.6(2)
C50 P3 C56 C57 61.4(2)
Ru1 P3 C56 C57 -170.43(16)
C61 C56 C57 C58 -4.1(4)
P3 C56 C57 C58 -178.1(2)
C56 C57 C58 C59 3.4(4)
C57 C58 C59 C60 -0.5(4)
C58 C59 C60 C61 -1.8(4)
C59 C60 C61 C56 1.1(4)
C57 C56 C61 C60 1.8(3)
P3 C56 C61 C60 175.74(18)
C62 C63 C64 C65 175.1(7)
C63 C64 C65 C66 170.1(8)
